data_5910040
loop_
_publ_author_name
'Wyckoff, R. W. G.'

_publ_section_title
;
Pages 116 & 117 from the Structure of Crystals, vol. 4 by Wyckoff R W G. 
published by Interscience Publishers, Inc. in 1951 
;
_journal_name_full 'The Structure of Crystals'
_journal_page_first 116
_journal_page_last 117
_journal_volume 4
_journal_year 1951
_chemical_formula_structural SnCl4P2O2Cl6
_chemical_formula_sum 'Cl10 O2 P2 Sn'
_space_group_IT_number 58
_symmetry_cell_setting orthorhombic
_symmetry_Int_Tables_number 58
_symmetry_space_group_name_Hall '-P 2 2n'
_symmetry_space_group_name_H-M 'P n n m'
_audit_creation_date 2006-24-10
_audit_creation_method
;
Pages 116 & 117 from the Structure of Crystals, vol. 4 by Wyckoff R W G. 
published by Interscience Publishers, Inc. in 1951 
;
_audit_update_record 'created by Girish Upreti, Portland State University'
_cell_angle_alpha 90
_cell_angle_beta 90
_cell_angle_gamma 90
_cell_length_a 14.53
_cell_length_b 14.24
_cell_length_c 8.02
_cell_volume 1659.396
_cod_original_formula_sum 'Sn Cl4 P2 O2 Cl6'
_cod_database_code 5910040

loop_
_symmetry_equiv_pos_as_xyz
x,y,z
x+1/2,-y+1/2,-z+1/2
-x+1/2,y+1/2,-z+1/2
-x,-y,z
-x,-y,-z
-x+1/2,y+1/2,z+1/2
x+1/2,-y+1/2,z+1/2
x,y,-z

loop_
_atom_site_fract_x
_atom_site_fract_y
_atom_site_fract_z
_atom_site_label
0.15570 0.24500 0.00000 Sn1
0.65570 0.25500 0.50000 Sn2
-0.15570 -0.24500 0.00000 Sn3
-0.65570 -0.25500 -0.50000 Sn4
0.03010 0.14620 0.00000 Cl1
0.53010 0.35380 0.00000 Cl2
-0.03010 -0.14620 0.00000 Cl3
-0.53010 -0.35380 0.00000 Cl4
0.08800 0.39590 0.00000 Cl5
0.58800 0.10410 0.00000 Cl6
-0.08800 -0.39590 0.00000 Cl7
-0.58800 -0.10410 0.00000 Cl8
0.18000 0.23840 0.28680 Cl9
-0.18000 -0.23840 0.28680 Cl10
0.68000 0.26160 0.21320 Cl11
0.32000 0.73840 0.21320 Cl12
-0.18000 -0.23840 -0.28680 Cl13
0.18000 0.23840 -0.28680 Cl14
-0.68000 -0.26160 -0.21320 Cl15
-0.32000 -0.73840 -0.21320 Cl16
0.25090 0.11600 0.00000 O1
0.75090 0.38400 0.50000 O2
-0.25090 -0.11600 0.00000 O3
-0.75090 -0.38400 -0.50000 O4
0.29590 0.31250 0.00000 O5
0.79590 0.18750 0.00000 O6
-0.29590 -0.31250 0.00000 O7
-0.79590 -0.18750 0.00000 O8
0.34370 0.08600 0.00000 P1
0.84370 0.41400 0.00000 P2
-0.34370 -0.08600 0.00000 P3
-0.84370 -0.41400 0.00000 P4
0.35520 0.39760 0.00000 P5
0.85520 0.10140 0.00000 P6
-0.35520 -0.39760 0.00000 P7
-0.85520 -0.10140 0.00000 P8
0.34920 -0.04910 0.00000 Cl17
0.84920 0.54910 0.00000 Cl18
-0.34920 0.04910 0.00000 Cl19
-0.84920 -0.54910 0.00000 Cl20
0.41500 0.12560 0.19430 Cl21
-0.41500 -0.12560 0.19430 Cl22
0.91500 0.37440 0.30570 Cl23
0.08500 0.62560 0.30570 Cl24
-0.41500 -0.12560 -0.19430 Cl25
0.41500 0.12560 -0.19430 Cl26
-0.91500 -0.37440 -0.30570 Cl27
-0.08500 -0.62560 -0.30570 Cl28
0.48800 0.36180 0.00000 Cl29
0.98800 0.13820 0.50000 Cl30
-0.48800 -0.36180 0.00000 Cl31
-0.98800 -0.13820 -0.50000 Cl32
0.34800 0.47100 0.19610 Cl33
-0.34800 -0.47100 0.19610 Cl34
0.84800 0.02900 0.30390 Cl35
0.15200 0.97100 0.30390 Cl36
-0.34800 -0.47100 -0.19610 Cl37
0.34800 0.47100 -0.19610 Cl38
-0.84800 -0.02900 -0.30390 Cl39
-0.15200 -0.97100 -0.30390 Cl40
